data_7131773
loop_
_publ_author_name
'Tr\"oster, Tobias'
'Endres, Franziska'
'Arrowsmith, Merle'
'Endres, Lukas'
'Fantuzzi, Felipe'
'Braunschweig, Holger'

_publ_section_title
;
 Dibenzoberylloles: antiaromatic s-block fluorene analogues
;
_journal_name_full 'Chemical Communications'
_journal_paper_doi 10.1039/D3CC02736H
_journal_year 2023
_chemical_formula_sum 'C15 H17 Be P'
_chemical_formula_weight 237.26
_space_group_crystal_system triclinic
_space_group_IT_number 2
_space_group_name_Hall '-P 1'
_space_group_name_H-M_alt 'P -1'
_atom_sites_solution_hydrogens geom
_atom_sites_solution_primary direct
_atom_sites_solution_secondary difmap
_audit_creation_date 2023-06-21
_audit_creation_method 'CIF-fill 1.4j (K.Radacki, 2005-23)'
_audit_update_record
;
2023-06-23 deposited with the CCDC.	2023-06-28 downloaded from the CCDC.
;
_cell_angle_alpha 82.366(2)
_cell_angle_beta 76.088(2)
_cell_angle_gamma 86.925(2)
_cell_formula_units_Z 4
_cell_length_a 9.5844(8)
_cell_length_b 10.0851(7)
_cell_length_c 14.3229(8)
_cell_measurement_reflns_used 9982
_cell_measurement_temperature 293(2)
_cell_measurement_theta_max 26.41
_cell_measurement_theta_min 2.92
_cell_volume 1331.59(16)
_computing_cell_refinement 'Saint+ ver. 8.40B (Bruker AXS)'
_computing_data_collection 'BIS 6.2.14 / APEX4 ver. 2021.10 (Bruker AXS)'
_computing_data_reduction 'Saint+ ver. 8.40B (Bruker AXS)'
_computing_molecular_graphics 'ShelXLe (Huebschle et all, 2011)'
_computing_publication_material 'SHELXL-2019/1 (Sheldrick, 2019)'
_computing_structure_refinement 'SHELXL-2019/1 (Sheldrick, 2019)'
_computing_structure_solution 'SHELXS 2013/1 (Sheldrick, 2008)'
_diffrn_ambient_environment N~2~
_diffrn_ambient_temperature 293(2)
_diffrn_detector CPA
_diffrn_detector_area_resol_mean 7.5
_diffrn_detector_type 'Photon II'
_diffrn_measured_fraction_theta_full 0.992
_diffrn_measured_fraction_theta_max 0.991
_diffrn_measurement_device 'four-circle diffractometer'
_diffrn_measurement_device_type 'Bruker D8-Quest'
_diffrn_measurement_method '\f and \w scans'
_diffrn_orient_matrix_type
;
 Sparks R.A., Computational Crystallography p1-18 (Clarendon Press, 1982)
;
_diffrn_orient_matrix_UB_11 0,0859444
_diffrn_orient_matrix_UB_12 -0,0369362
_diffrn_orient_matrix_UB_13 0,0155076
_diffrn_orient_matrix_UB_21 -0,0505866
_diffrn_orient_matrix_UB_22 -0,0589981
_diffrn_orient_matrix_UB_23 0,0300656
_diffrn_orient_matrix_UB_31 0,0082580
_diffrn_orient_matrix_UB_32 -0,0166465
_diffrn_orient_matrix_UB_33 -0,0462655
_diffrn_radiation_monochromator 'multi-layer mirror'
_diffrn_radiation_probe x-ray
_diffrn_radiation_type MoK\a
_diffrn_radiation_wavelength 0.71073
_diffrn_radiation_xray_symbol K-L~2,3~
_diffrn_reflns_av_R_equivalents 0.0324
_diffrn_reflns_av_unetI/netI 0.0261
_diffrn_reflns_Laue_measured_fraction_full 0.992
_diffrn_reflns_Laue_measured_fraction_max 0.991
_diffrn_reflns_limit_h_max 11
_diffrn_reflns_limit_h_min -11
_diffrn_reflns_limit_k_max 12
_diffrn_reflns_limit_k_min -12
_diffrn_reflns_limit_l_max 17
_diffrn_reflns_limit_l_min -16
_diffrn_reflns_number 21187
_diffrn_reflns_point_group_measured_fraction_full 0.992
_diffrn_reflns_point_group_measured_fraction_max 0.991
_diffrn_reflns_theta_full 25.242
_diffrn_reflns_theta_max 25.680
_diffrn_reflns_theta_min 2.190
_diffrn_source 'micro-focus sealed X-ray tube'
_diffrn_source_type 'Incoatec ImS 2.0'
_diffrn_standards_number 0
_exptl_absorpt_coefficient_mu 0.179
_exptl_absorpt_correction_T_max 0.7454
_exptl_absorpt_correction_T_min 0.6626
_exptl_absorpt_correction_type multi-scan
_exptl_absorpt_process_details 'SADABS 2016/2 (Bruker AXS)'
_exptl_crystal_colour colourless
_exptl_crystal_density_diffrn 1.184
_exptl_crystal_description block
_exptl_crystal_F_000 504
_exptl_crystal_preparation
;
 For data collection the crystal was immersed in a film of perfluoropolyether 
 oil, mounted on a polyimide loop and transferred to stream of cold nitrogen 
 (Oxford Cryostream 800).
;
_exptl_crystal_size_max 0.343
_exptl_crystal_size_mid 0.320
_exptl_crystal_size_min 0.266
_refine_diff_density_max 0.534
_refine_diff_density_min -0.445
_refine_diff_density_rms 0.057
_refine_ls_extinction_method none
_refine_ls_goodness_of_fit_ref 1.070
_refine_ls_hydrogen_treatment constr
_refine_ls_matrix_type full
_refine_ls_number_parameters 313
_refine_ls_number_reflns 5024
_refine_ls_number_restraints 2
_refine_ls_restrained_S_all 1.070
_refine_ls_R_factor_all 0.0538
_refine_ls_R_factor_gt 0.0466
_refine_ls_shift/su_max 0.001
_refine_ls_shift/su_mean 0.000
_refine_ls_structure_factor_coef Fsqd
_refine_ls_weighting_details
;
 w=1/[\s^2^(Fo^2^)+(0.0462P)^2^+1.6165P] where P=(Fo^2^+2Fc^2^)/3
;
_refine_ls_weighting_scheme calc
_refine_ls_wR_factor_gt 0.1148
_refine_ls_wR_factor_ref 0.1203
_reflns_Friedel_coverage 0.000
_reflns_number_gt 4405
_reflns_number_total 5024
_reflns_threshold_expression 'I > 2\s(I)'
_cod_data_source_file d3cc02736h2.cif
_cod_data_source_block final_a
_cod_database_code 7131773
_shelx_shelxl_version_number 2019/1
_shelx_space_group_comment
;
 The symmetry employed for this shelxl refinement is uniquely defined by the 
 following loop, which should always be used as a source of symmetry 
 information in preference to the above space-group names. They are only 
 intended as comments.
;
_exptl_absorpt_special_details
;
 Incident beam scaling, empirical absorption correction using spherical 
 harmonics, and outlier rejection was employed as implemented in SADABS. 
 Additional spherical absorption correction with mu*r value set to 0.2 was 
 applied.
;
_shelx_estimated_absorpt_t_min 0.941
_shelx_estimated_absorpt_t_max 0.954

loop_
_space_group_symop_operation_xyz
'x, y, z'
'-x, -y, -z'

loop_
_atom_site_label
_atom_site_type_symbol
_atom_site_fract_x
_atom_site_fract_y
_atom_site_fract_z
_atom_site_U_iso_or_equiv
_atom_site_adp_type
_atom_site_occupancy
_atom_site_site_symmetry_order
_atom_site_calc_flag
_atom_site_refinement_flags_posn
_atom_site_refinement_flags_adp
_atom_site_refinement_flags_occupancy
_atom_site_disorder_assembly
_atom_site_disorder_group
C1_1 C 0.4634(2) -0.01418(19) 0.61840(14) 0.0174(4) Uani 1 1 d . . . . .
Be1_1 Be 0.5001(3) 0.1020(3) 0.49720(18) 0.0170(5) Uani 1 1 d . . . . .
C2_1 C 0.5489(2) -0.0890(2) 0.67455(15) 0.0204(4) Uani 1 1 d . . . . .
H2_1 H 0.637457 -0.122496 0.642837 0.024 Uiso 1 1 calc R U . . .
C3_1 C 0.5080(2) -0.1155(2) 0.77521(16) 0.0258(5) Uani 1 1 d . . . . .
H3_1 H 0.568647 -0.165369 0.809070 0.031 Uiso 1 1 calc R U . . .
C4_1 C 0.3763(3) -0.0673(2) 0.82481(16) 0.0267(5) Uani 1 1 d . . . . .
H4_1 H 0.345333 -0.088927 0.891566 0.032 Uiso 1 1 calc R U . . .
C5_1 C 0.2916(2) 0.0135(2) 0.77336(15) 0.0221(4) Uani 1 1 d . . . . .
H5_1 H 0.204526 0.048030 0.806489 0.027 Uiso 1 1 calc R U . . .
C6_1 C 0.3347(2) 0.0443(2) 0.67224(14) 0.0176(4) Uani 1 1 d . . . . .
C7_1 C 0.2600(2) 0.1503(2) 0.61879(15) 0.0177(4) Uani 1 1 d . . . . .
C8_1 C 0.1264(2) 0.2078(2) 0.65902(15) 0.0208(4) Uani 1 1 d . . . . .
H8_1 H 0.074505 0.173874 0.720377 0.025 Uiso 1 1 calc R U . . .
C9_1 C 0.0716(2) 0.3160(2) 0.60679(16) 0.0239(5) Uani 1 1 d . . . . .
H9_1 H -0.016992 0.354587 0.633330 0.029 Uiso 1 1 calc R U . . .
C10_1 C 0.1485(2) 0.3662(2) 0.51552(16) 0.0241(5) Uani 1 1 d . . . . .
H10_1 H 0.112232 0.438951 0.480885 0.029 Uiso 1 1 calc R U . . .
C11_1 C 0.2805(2) 0.3076(2) 0.47548(15) 0.0214(4) Uani 1 1 d . . . . .
H11_1 H 0.330603 0.342193 0.413786 0.026 Uiso 1 1 calc R U . . .
C12_1 C 0.3406(2) 0.1985(2) 0.52486(15) 0.0181(4) Uani 1 1 d . . . . .
C1_2 C 1.0472(2) 0.6935(2) 0.07587(14) 0.0169(4) Uani 1 1 d . . . . .
Be1_2 Be 0.9494(3) 0.5775(3) 0.03695(19) 0.0167(5) Uani 1 1 d . . . . .
C2_2 C 1.0601(2) 0.8330(2) 0.05976(14) 0.0194(4) Uani 1 1 d . . . . .
H2_2 H 1.003646 0.882925 0.022785 0.023 Uiso 1 1 calc R U . . .
C3_2 C 1.1545(2) 0.9000(2) 0.09707(15) 0.0237(5) Uani 1 1 d . . . . .
H3_2 H 1.159090 0.992850 0.085657 0.028 Uiso 1 1 calc R U . . .
C4_2 C 1.2415(2) 0.8272(2) 0.15131(16) 0.0254(5) Uani 1 1 d . . . . .
H4_2 H 1.306416 0.870933 0.174838 0.030 Uiso 1 1 calc R U . . .
C5_2 C 1.2312(2) 0.6892(2) 0.17023(15) 0.0227(4) Uani 1 1 d . . . . .
H5_2 H 1.288739 0.640393 0.206958 0.027 Uiso 1 1 calc R U . . .
C6_2 C 1.1342(2) 0.6230(2) 0.13413(14) 0.0175(4) Uani 1 1 d . . . . .
C7_2 C 1.1079(2) 0.4772(2) 0.15673(14) 0.0165(4) Uani 1 1 d . . . . .
C8_2 C 1.1502(2) 0.4008(2) 0.23441(15) 0.0210(4) Uani 1 1 d . . . . .
H8_2 H 1.206176 0.439182 0.267934 0.025 Uiso 1 1 calc R U . . .
C9_2 C 1.1100(2) 0.2685(2) 0.26250(15) 0.0231(4) Uani 1 1 d . . . . .
H9_2 H 1.142173 0.217712 0.312664 0.028 Uiso 1 1 calc R U . . .
C10_2 C 1.0216(2) 0.2125(2) 0.21511(15) 0.0215(4) Uani 1 1 d . . . . .
H10_2 H 0.991440 0.124933 0.234609 0.026 Uiso 1 1 calc R U . . .
C11_2 C 0.9784(2) 0.2889(2) 0.13802(14) 0.0184(4) Uani 1 1 d . . . . .
H11_2 H 0.916550 0.250935 0.108461 0.022 Uiso 1 1 calc R U . . .
C12_2 C 1.0235(2) 0.42024(19) 0.10265(14) 0.0161(4) Uani 1 1 d . . . . .
P1_3 P 0.68776(6) 0.20785(5) 0.49129(4) 0.01975(15) Uani 1 1 d . U . . .
C2_3 C 0.7255(3) 0.3374(2) 0.38854(18) 0.0322(5) Uani 1 1 d . . . . .
H2A_3 H 0.738505 0.297723 0.329610 0.048 Uiso 1 1 calc R U . . .
H2B_3 H 0.811519 0.382181 0.388259 0.048 Uiso 1 1 calc R U . . .
H2C_3 H 0.646524 0.400776 0.393351 0.048 Uiso 1 1 calc R U . . .
C3_3 C 0.6616(3) 0.2987(3) 0.59553(18) 0.0328(5) Uani 1 1 d . . . . .
H3A_3 H 0.646429 0.236454 0.653678 0.049 Uiso 1 1 calc R U . . .
H3B_3 H 0.579294 0.357810 0.597703 0.049 Uiso 1 1 calc R U . . .
H3C_3 H 0.745316 0.349929 0.590367 0.049 Uiso 1 1 calc R U . . .
C1_3 C 0.8560(2) 0.1158(2) 0.48878(18) 0.0293(5) Uani 1 1 d . U . . .
H1A_3 H 0.846646 0.053787 0.546810 0.044 Uiso 1 1 calc R U . . .
H1B_3 H 0.930982 0.177121 0.484857 0.044 Uiso 1 1 calc R U . . .
H1C_3 H 0.879493 0.067601 0.433357 0.044 Uiso 1 1 calc R U . . .
P1_4 P 0.72082(6) 0.59180(5) 0.08781(4) 0.02057(15) Uani 1 1 d . U . . .
C1_4 C 0.6180(3) 0.4470(2) 0.08732(19) 0.0320(5) Uani 1 1 d . U . . .
H1A_4 H 0.631872 0.426656 0.022063 0.048 Uiso 1 1 calc R U . . .
H1B_4 H 0.517861 0.465423 0.113292 0.048 Uiso 1 1 calc R U . . .
H1C_4 H 0.649624 0.371941 0.126348 0.048 Uiso 1 1 calc R U . . .
C2_4 C 0.6630(3) 0.6283(3) 0.21170(17) 0.0340(6) Uani 1 1 d . . . . .
H2A_4 H 0.694573 0.715457 0.216117 0.051 Uiso 1 1 calc R U . . .
H2B_4 H 0.703623 0.562514 0.253068 0.051 Uiso 1 1 calc R U . . .
H2C_4 H 0.559964 0.626189 0.231690 0.051 Uiso 1 1 calc R U . . .
C3_4 C 0.6418(3) 0.7291(2) 0.01944(18) 0.0319(5) Uani 1 1 d . . . . .
H3A_4 H 0.678670 0.812493 0.027435 0.048 Uiso 1 1 calc R U . . .
H3B_4 H 0.539165 0.729945 0.042950 0.048 Uiso 1 1 calc R U . . .
H3C_4 H 0.666007 0.717172 -0.047995 0.048 Uiso 1 1 calc R U . . .

loop_
_atom_site_aniso_label
_atom_site_aniso_U_11
_atom_site_aniso_U_22
_atom_site_aniso_U_33
_atom_site_aniso_U_23
_atom_site_aniso_U_13
_atom_site_aniso_U_12
C1_1 0.0164(9) 0.0186(10) 0.0175(10) -0.0020(8) -0.0044(8) -0.0013(7)
Be1_1 0.0162(12) 0.0188(12) 0.0158(12) -0.0023(10) -0.0034(10) 0.0007(10)
C2_1 0.0211(10) 0.0210(10) 0.0197(10) -0.0025(8) -0.0062(8) 0.0006(8)
C3_1 0.0316(12) 0.0259(11) 0.0212(11) 0.0005(9) -0.0115(9) 0.0037(9)
C4_1 0.0358(13) 0.0249(11) 0.0175(11) -0.0013(8) -0.0035(9) -0.0006(9)
C5_1 0.0217(10) 0.0232(10) 0.0203(10) -0.0049(8) -0.0014(8) -0.0006(8)
C6_1 0.0163(9) 0.0180(10) 0.0186(10) -0.0039(8) -0.0031(8) -0.0030(7)
C7_1 0.0152(9) 0.0207(10) 0.0197(10) -0.0071(8) -0.0065(8) -0.0013(8)
C8_1 0.0174(10) 0.0264(11) 0.0194(10) -0.0073(8) -0.0034(8) -0.0013(8)
C9_1 0.0171(10) 0.0286(11) 0.0291(12) -0.0119(9) -0.0082(9) 0.0057(8)
C10_1 0.0244(11) 0.0224(11) 0.0290(12) -0.0074(9) -0.0124(9) 0.0062(8)
C11_1 0.0222(10) 0.0215(10) 0.0209(10) -0.0030(8) -0.0063(8) 0.0010(8)
C12_1 0.0170(10) 0.0187(10) 0.0201(10) -0.0046(8) -0.0064(8) 0.0001(8)
C1_2 0.0167(9) 0.0199(10) 0.0132(9) -0.0034(7) -0.0011(7) 0.0001(8)
Be1_2 0.0159(12) 0.0173(12) 0.0170(12) -0.0024(9) -0.0041(10) 0.0006(9)
C2_2 0.0212(10) 0.0207(10) 0.0157(10) -0.0037(8) -0.0023(8) -0.0009(8)
C3_2 0.0304(12) 0.0211(10) 0.0188(10) -0.0058(8) -0.0007(9) -0.0077(9)
C4_2 0.0249(11) 0.0319(12) 0.0220(11) -0.0087(9) -0.0056(9) -0.0102(9)
C5_2 0.0204(10) 0.0300(11) 0.0196(10) -0.0053(9) -0.0072(8) -0.0014(9)
C6_2 0.0170(10) 0.0220(10) 0.0133(9) -0.0045(8) -0.0017(8) -0.0007(8)
C7_2 0.0140(9) 0.0215(10) 0.0144(9) -0.0053(8) -0.0028(7) 0.0018(7)
C8_2 0.0196(10) 0.0278(11) 0.0176(10) -0.0034(8) -0.0084(8) 0.0028(8)
C9_2 0.0243(11) 0.0268(11) 0.0177(10) 0.0008(8) -0.0074(8) 0.0072(9)
C10_2 0.0249(11) 0.0184(10) 0.0191(10) -0.0001(8) -0.0024(8) 0.0007(8)
C11_2 0.0194(10) 0.0212(10) 0.0144(9) -0.0043(8) -0.0023(8) -0.0013(8)
C12_2 0.0157(9) 0.0191(10) 0.0137(9) -0.0038(7) -0.0031(7) 0.0014(7)
P1_3 0.0184(3) 0.0226(3) 0.0184(3) -0.0040(2) -0.0035(2) -0.0014(2)
C2_3 0.0338(13) 0.0284(12) 0.0299(13) 0.0016(10) -0.0010(10) -0.0020(10)
C3_3 0.0317(13) 0.0403(14) 0.0288(12) -0.0136(10) -0.0056(10) -0.0042(10)
C1_3 0.0226(11) 0.0331(12) 0.0337(13) -0.0060(10) -0.0089(10) 0.0013(9)
P1_4 0.0214(3) 0.0214(3) 0.0191(3) -0.0028(2) -0.0047(2) -0.0011(2)
C1_4 0.0280(12) 0.0328(13) 0.0347(13) -0.0084(10) -0.0038(10) -0.0019(10)
C2_4 0.0348(13) 0.0424(14) 0.0246(12) -0.0098(10) -0.0028(10) -0.0034(11)
C3_4 0.0249(12) 0.0353(13) 0.0335(13) 0.0010(10) -0.0070(10) 0.0029(10)

loop_
_atom_type_symbol
_atom_type_description
_atom_type_scat_dispersion_real
_atom_type_scat_dispersion_imag
_atom_type_scat_source
C C 0.0033 0.0016 'International Tables Vol C Tables 4.2.6.8 and 6.1.1.4'
H H 0.0000 0.0000 'International Tables Vol C Tables 4.2.6.8 and 6.1.1.4'
Be Be 0.0005 0.0002 'International Tables Vol C Tables 4.2.6.8 and 6.1.1.4'
P P 0.1023 0.0942 'International Tables Vol C Tables 4.2.6.8 and 6.1.1.4'

loop_
_geom_angle_atom_site_label_1
_geom_angle_atom_site_label_2
_geom_angle_atom_site_label_3
_geom_angle
_geom_angle_site_symmetry_1
_geom_angle_site_symmetry_3
_geom_angle_publ_flag
C2_1 C1_1 C6_1 115.32(18) . . ?
C2_1 C1_1 Be1_1 135.35(17) . . ?
C6_1 C1_1 Be1_1 102.22(15) . . ?
C2_1 C1_1 Be1_1 103.14(16) . 2_656 ?
C6_1 C1_1 Be1_1 131.35(16) . 2_656 ?
Be1_1 C1_1 Be1_1 64.11(14) . 2_656 ?
C12_1 Be1_1 C1_1 95.86(15) . . ?
C12_1 Be1_1 C1_1 117.76(16) . 2_656 ?
C1_1 Be1_1 C1_1 115.89(14) . 2_656 ?
C12_1 Be1_1 Be1_1 122.3(2) . 2_656 ?
C1_1 Be1_1 Be1_1 57.98(13) . 2_656 ?
C1_1 Be1_1 Be1_1 57.91(13) 2_656 2_656 ?
C12_1 Be1_1 P1_3 113.57(14) . . ?
C1_1 Be1_1 P1_3 106.28(13) . . ?
C1_1 Be1_1 P1_3 106.90(13) 2_656 . ?
Be1_1 Be1_1 P1_3 122.55(19) 2_656 . ?
C3_1 C2_1 C1_1 123.4(2) . . ?
C3_1 C2_1 H2_1 118.3 . . ?
C1_1 C2_1 H2_1 118.3 . . ?
C4_1 C3_1 C2_1 119.8(2) . . ?
C4_1 C3_1 H3_1 120.1 . . ?
C2_1 C3_1 H3_1 120.1 . . ?
C5_1 C4_1 C3_1 119.1(2) . . ?
C5_1 C4_1 H4_1 120.5 . . ?
C3_1 C4_1 H4_1 120.5 . . ?
C4_1 C5_1 C6_1 121.3(2) . . ?
C4_1 C5_1 H5_1 119.4 . . ?
C6_1 C5_1 H5_1 119.4 . . ?
C5_1 C6_1 C1_1 120.72(18) . . ?
C5_1 C6_1 C7_1 121.59(18) . . ?
C1_1 C6_1 C7_1 117.25(18) . . ?
C8_1 C7_1 C12_1 121.45(19) . . ?
C8_1 C7_1 C6_1 123.88(19) . . ?
C12_1 C7_1 C6_1 114.45(17) . . ?
C9_1 C8_1 C7_1 119.7(2) . . ?
C9_1 C8_1 H8_1 120.1 . . ?
C7_1 C8_1 H8_1 120.1 . . ?
C10_1 C9_1 C8_1 120.08(19) . . ?
C10_1 C9_1 H9_1 120.0 . . ?
C8_1 C9_1 H9_1 120.0 . . ?
C9_1 C10_1 C11_1 119.9(2) . . ?
C9_1 C10_1 H10_1 120.0 . . ?
C11_1 C10_1 H10_1 120.0 . . ?
C10_1 C11_1 C12_1 122.3(2) . . ?
C10_1 C11_1 H11_1 118.8 . . ?
C12_1 C11_1 H11_1 118.8 . . ?
C11_1 C12_1 C7_1 116.47(18) . . ?
C11_1 C12_1 Be1_1 134.33(18) . . ?
C7_1 C12_1 Be1_1 109.20(17) . . ?
C2_2 C1_2 C6_2 116.14(18) . . ?
C2_2 C1_2 Be1_2 134.96(18) . . ?
C6_2 C1_2 Be1_2 108.86(16) . . ?
C1_2 Be1_2 C12_2 96.19(14) . . ?
C1_2 Be1_2 C12_2 116.88(16) . 2_765 ?
C12_2 Be1_2 C12_2 115.42(14) . 2_765 ?
C1_2 Be1_2 Be1_2 121.7(2) . 2_765 ?
C12_2 Be1_2 Be1_2 58.29(13) . 2_765 ?
C12_2 Be1_2 Be1_2 57.14(13) 2_765 2_765 ?
C1_2 Be1_2 P1_4 115.38(14) . . ?
C12_2 Be1_2 P1_4 110.04(13) . . ?
C12_2 Be1_2 P1_4 103.30(13) 2_765 . ?
Be1_2 Be1_2 P1_4 122.37(19) 2_765 . ?
C3_2 C2_2 C1_2 122.6(2) . . ?
C3_2 C2_2 H2_2 118.7 . . ?
C1_2 C2_2 H2_2 118.7 . . ?
C4_2 C3_2 C2_2 119.6(2) . . ?
C4_2 C3_2 H3_2 120.2 . . ?
C2_2 C3_2 H3_2 120.2 . . ?
C5_2 C4_2 C3_2 119.81(19) . . ?
C5_2 C4_2 H4_2 120.1 . . ?
C3_2 C4_2 H4_2 120.1 . . ?
C4_2 C5_2 C6_2 120.2(2) . . ?
C4_2 C5_2 H5_2 119.9 . . ?
C6_2 C5_2 H5_2 119.9 . . ?
C5_2 C6_2 C1_2 121.56(19) . . ?
C5_2 C6_2 C7_2 123.92(18) . . ?
C1_2 C6_2 C7_2 114.45(17) . . ?
C8_2 C7_2 C12_2 120.72(18) . . ?
C8_2 C7_2 C6_2 121.52(18) . . ?
C12_2 C7_2 C6_2 117.41(17) . . ?
C9_2 C8_2 C7_2 121.23(19) . . ?
C9_2 C8_2 H8_2 119.4 . . ?
C7_2 C8_2 H8_2 119.4 . . ?
C10_2 C9_2 C8_2 119.48(19) . . ?
C10_2 C9_2 H9_2 120.3 . . ?
C8_2 C9_2 H9_2 120.3 . . ?
C9_2 C10_2 C11_2 119.39(19) . . ?
C9_2 C10_2 H10_2 120.3 . . ?
C11_2 C10_2 H10_2 120.3 . . ?
C10_2 C11_2 C12_2 123.39(19) . . ?
C10_2 C11_2 H11_2 118.3 . . ?
C12_2 C11_2 H11_2 118.3 . . ?
C11_2 C12_2 C7_2 115.54(18) . . ?
C11_2 C12_2 Be1_2 136.82(17) . . ?
C7_2 C12_2 Be1_2 101.89(15) . . ?
C11_2 C12_2 Be1_2 102.23(15) . 2_765 ?
C7_2 C12_2 Be1_2 130.28(16) . 2_765 ?
Be1_2 C12_2 Be1_2 64.58(14) . 2_765 ?
C1_3 P1_3 C2_3 105.54(11) . . ?
C1_3 P1_3 C3_3 104.52(11) . . ?
C2_3 P1_3 C3_3 103.94(12) . . ?
C1_3 P1_3 Be1_1 119.17(11) . . ?
C2_3 P1_3 Be1_1 112.17(11) . . ?
C3_3 P1_3 Be1_1 110.20(11) . . ?
P1_3 C2_3 H2A_3 109.5 . . ?
P1_3 C2_3 H2B_3 109.5 . . ?
H2A_3 C2_3 H2B_3 109.5 . . ?
P1_3 C2_3 H2C_3 109.5 . . ?
H2A_3 C2_3 H2C_3 109.5 . . ?
H2B_3 C2_3 H2C_3 109.5 . . ?
P1_3 C3_3 H3A_3 109.5 . . ?
P1_3 C3_3 H3B_3 109.5 . . ?
H3A_3 C3_3 H3B_3 109.5 . . ?
P1_3 C3_3 H3C_3 109.5 . . ?
H3A_3 C3_3 H3C_3 109.5 . . ?
H3B_3 C3_3 H3C_3 109.5 . . ?
P1_3 C1_3 H1A_3 109.5 . . ?
P1_3 C1_3 H1B_3 109.5 . . ?
H1A_3 C1_3 H1B_3 109.5 . . ?
P1_3 C1_3 H1C_3 109.5 . . ?
H1A_3 C1_3 H1C_3 109.5 . . ?
H1B_3 C1_3 H1C_3 109.5 . . ?
C1_4 P1_4 C2_4 103.15(12) . . ?
C1_4 P1_4 C3_4 105.13(12) . . ?
C2_4 P1_4 C3_4 103.63(12) . . ?
C1_4 P1_4 Be1_2 117.71(11) . . ?
C2_4 P1_4 Be1_2 113.63(11) . . ?
C3_4 P1_4 Be1_2 112.18(11) . . ?
P1_4 C1_4 H1A_4 109.5 . . ?
P1_4 C1_4 H1B_4 109.5 . . ?
H1A_4 C1_4 H1B_4 109.5 . . ?
P1_4 C1_4 H1C_4 109.5 . . ?
H1A_4 C1_4 H1C_4 109.5 . . ?
H1B_4 C1_4 H1C_4 109.5 . . ?
P1_4 C2_4 H2A_4 109.5 . . ?
P1_4 C2_4 H2B_4 109.5 . . ?
H2A_4 C2_4 H2B_4 109.5 . . ?
P1_4 C2_4 H2C_4 109.5 . . ?
H2A_4 C2_4 H2C_4 109.5 . . ?
H2B_4 C2_4 H2C_4 109.5 . . ?
P1_4 C3_4 H3A_4 109.5 . . ?
P1_4 C3_4 H3B_4 109.5 . . ?
H3A_4 C3_4 H3B_4 109.5 . . ?
P1_4 C3_4 H3C_4 109.5 . . ?
H3A_4 C3_4 H3C_4 109.5 . . ?
H3B_4 C3_4 H3C_4 109.5 . . ?

loop_
_geom_bond_atom_site_label_1
_geom_bond_atom_site_label_2
_geom_bond_distance
_geom_bond_site_symmetry_2
_geom_bond_publ_flag
C1_1 C2_1 1.406(3) . ?
C1_1 C6_1 1.431(3) . ?
C1_1 Be1_1 1.929(3) . ?
C1_1 Be1_1 1.930(3) 2_656 ?
Be1_1 C12_1 1.759(3) . ?
Be1_1 Be1_1 2.048(5) 2_656 ?
Be1_1 P1_3 2.119(3) . ?
C2_1 C3_1 1.393(3) . ?
C2_1 H2_1 0.9300 . ?
C3_1 C4_1 1.389(3) . ?
C3_1 H3_1 0.9300 . ?
C4_1 C5_1 1.387(3) . ?
C4_1 H4_1 0.9300 . ?
C5_1 C6_1 1.404(3) . ?
C5_1 H5_1 0.9300 . ?
C6_1 C7_1 1.485(3) . ?
C7_1 C8_1 1.401(3) . ?
C7_1 C12_1 1.418(3) . ?
C8_1 C9_1 1.392(3) . ?
C8_1 H8_1 0.9300 . ?
C9_1 C10_1 1.382(3) . ?
C9_1 H9_1 0.9300 . ?
C10_1 C11_1 1.392(3) . ?
C10_1 H10_1 0.9300 . ?
C11_1 C12_1 1.401(3) . ?
C11_1 H11_1 0.9300 . ?
C1_2 C2_2 1.402(3) . ?
C1_2 C6_2 1.418(3) . ?
C1_2 Be1_2 1.761(3) . ?
Be1_2 C12_2 1.926(3) . ?
Be1_2 C12_2 1.951(3) 2_765 ?
Be1_2 Be1_2 2.071(5) 2_765 ?
Be1_2 P1_4 2.140(3) . ?
C2_2 C3_2 1.398(3) . ?
C2_2 H2_2 0.9300 . ?
C3_2 C4_2 1.390(3) . ?
C3_2 H3_2 0.9300 . ?
C4_2 C5_2 1.386(3) . ?
C4_2 H4_2 0.9300 . ?
C5_2 C6_2 1.402(3) . ?
C5_2 H5_2 0.9300 . ?
C6_2 C7_2 1.485(3) . ?
C7_2 C8_2 1.397(3) . ?
C7_2 C12_2 1.433(3) . ?
C8_2 C9_2 1.388(3) . ?
C8_2 H8_2 0.9300 . ?
C9_2 C10_2 1.388(3) . ?
C9_2 H9_2 0.9300 . ?
C10_2 C11_2 1.394(3) . ?
C10_2 H10_2 0.9300 . ?
C11_2 C12_2 1.406(3) . ?
C11_2 H11_2 0.9300 . ?
P1_3 C1_3 1.812(2) . ?
P1_3 C2_3 1.813(2) . ?
P1_3 C3_3 1.814(2) . ?
C2_3 H2A_3 0.9600 . ?
C2_3 H2B_3 0.9600 . ?
C2_3 H2C_3 0.9600 . ?
C3_3 H3A_3 0.9600 . ?
C3_3 H3B_3 0.9600 . ?
C3_3 H3C_3 0.9600 . ?
C1_3 H1A_3 0.9600 . ?
C1_3 H1B_3 0.9600 . ?
C1_3 H1C_3 0.9600 . ?
P1_4 C1_4 1.807(2) . ?
P1_4 C2_4 1.808(2) . ?
P1_4 C3_4 1.826(2) . ?
C1_4 H1A_4 0.9600 . ?
C1_4 H1B_4 0.9600 . ?
C1_4 H1C_4 0.9600 . ?
C2_4 H2A_4 0.9600 . ?
C2_4 H2B_4 0.9600 . ?
C2_4 H2C_4 0.9600 . ?
C3_4 H3A_4 0.9600 . ?
C3_4 H3B_4 0.9600 . ?
C3_4 H3C_4 0.9600 . ?

loop_
_geom_torsion_atom_site_label_1
_geom_torsion_atom_site_label_2
_geom_torsion_atom_site_label_3
_geom_torsion_atom_site_label_4
_geom_torsion
_geom_torsion_site_symmetry_1
_geom_torsion_site_symmetry_2
_geom_torsion_site_symmetry_3
_geom_torsion_site_symmetry_4
_geom_torsion_publ_flag
C6_1 C1_1 C2_1 C3_1 5.3(3) . . . . ?
Be1_1 C1_1 C2_1 C3_1 149.6(2) . . . . ?
Be1_1 C1_1 C2_1 C3_1 -144.1(2) 2_656 . . . ?
C1_1 C2_1 C3_1 C4_1 0.2(3) . . . . ?
C2_1 C3_1 C4_1 C5_1 -3.9(3) . . . . ?
C3_1 C4_1 C5_1 C6_1 1.8(3) . . . . ?
C4_1 C5_1 C6_1 C1_1 4.1(3) . . . . ?
C4_1 C5_1 C6_1 C7_1 -168.14(19) . . . . ?
C2_1 C1_1 C6_1 C5_1 -7.3(3) . . . . ?
Be1_1 C1_1 C6_1 C5_1 -162.51(18) . . . . ?
Be1_1 C1_1 C6_1 C5_1 131.4(2) 2_656 . . . ?
C2_1 C1_1 C6_1 C7_1 165.21(17) . . . . ?
Be1_1 C1_1 C6_1 C7_1 10.0(2) . . . . ?
Be1_1 C1_1 C6_1 C7_1 -56.1(3) 2_656 . . . ?
C5_1 C6_1 C7_1 C8_1 -13.7(3) . . . . ?
C1_1 C6_1 C7_1 C8_1 173.77(18) . . . . ?
C5_1 C6_1 C7_1 C12_1 160.94(19) . . . . ?
C1_1 C6_1 C7_1 C12_1 -11.5(3) . . . . ?
C12_1 C7_1 C8_1 C9_1 -0.9(3) . . . . ?
C6_1 C7_1 C8_1 C9_1 173.39(18) . . . . ?
C7_1 C8_1 C9_1 C10_1 0.1(3) . . . . ?
C8_1 C9_1 C10_1 C11_1 0.5(3) . . . . ?
C9_1 C10_1 C11_1 C12_1 -0.5(3) . . . . ?
C10_1 C11_1 C12_1 C7_1 -0.3(3) . . . . ?
C10_1 C11_1 C12_1 Be1_1 179.8(2) . . . . ?
C8_1 C7_1 C12_1 C11_1 1.0(3) . . . . ?
C6_1 C7_1 C12_1 C11_1 -173.86(17) . . . . ?
C8_1 C7_1 C12_1 Be1_1 -179.11(18) . . . . ?
C6_1 C7_1 C12_1 Be1_1 6.1(2) . . . . ?
C1_1 Be1_1 C12_1 C11_1 179.7(2) . . . . ?
C1_1 Be1_1 C12_1 C11_1 -56.9(3) 2_656 . . . ?
Be1_1 Be1_1 C12_1 C11_1 -124.8(3) 2_656 . . . ?
P1_3 Be1_1 C12_1 C11_1 69.1(3) . . . . ?
C1_1 Be1_1 C12_1 C7_1 -0.22(19) . . . . ?
C1_1 Be1_1 C12_1 C7_1 123.15(18) 2_656 . . . ?
Be1_1 Be1_1 C12_1 C7_1 55.3(3) 2_656 . . . ?
P1_3 Be1_1 C12_1 C7_1 -110.84(17) . . . . ?
C2_2 C1_2 Be1_2 C12_2 178.4(2) . . . . ?
C6_2 C1_2 Be1_2 C12_2 0.83(19) . . . . ?
C2_2 C1_2 Be1_2 C12_2 55.8(3) . . . 2_765 ?
C6_2 C1_2 Be1_2 C12_2 -121.79(18) . . . 2_765 ?
C2_2 C1_2 Be1_2 Be1_2 122.1(3) . . . 2_765 ?
C6_2 C1_2 Be1_2 Be1_2 -55.5(3) . . . 2_765 ?
C2_2 C1_2 Be1_2 P1_4 -65.9(3) . . . . ?
C6_2 C1_2 Be1_2 P1_4 116.48(16) . . . . ?
C6_2 C1_2 C2_2 C3_2 1.1(3) . . . . ?
Be1_2 C1_2 C2_2 C3_2 -176.4(2) . . . . ?
C1_2 C2_2 C3_2 C4_2 1.0(3) . . . . ?
C2_2 C3_2 C4_2 C5_2 -1.8(3) . . . . ?
C3_2 C4_2 C5_2 C6_2 0.5(3) . . . . ?
C4_2 C5_2 C6_2 C1_2 1.6(3) . . . . ?
C4_2 C5_2 C6_2 C7_2 -175.24(19) . . . . ?
C2_2 C1_2 C6_2 C5_2 -2.3(3) . . . . ?
Be1_2 C1_2 C6_2 C5_2 175.79(18) . . . . ?
C2_2 C1_2 C6_2 C7_2 174.79(17) . . . . ?
Be1_2 C1_2 C6_2 C7_2 -7.1(2) . . . . ?
C5_2 C6_2 C7_2 C8_2 16.5(3) . . . . ?
C1_2 C6_2 C7_2 C8_2 -160.56(18) . . . . ?
C5_2 C6_2 C7_2 C12_2 -170.28(19) . . . . ?
C1_2 C6_2 C7_2 C12_2 12.7(3) . . . . ?
C12_2 C7_2 C8_2 C9_2 -1.0(3) . . . . ?
C6_2 C7_2 C8_2 C9_2 172.05(19) . . . . ?
C7_2 C8_2 C9_2 C10_2 -2.6(3) . . . . ?
C8_2 C9_2 C10_2 C11_2 2.1(3) . . . . ?
C9_2 C10_2 C11_2 C12_2 2.1(3) . . . . ?
C10_2 C11_2 C12_2 C7_2 -5.4(3) . . . . ?
C10_2 C11_2 C12_2 Be1_2 -152.9(2) . . . . ?
C10_2 C11_2 C12_2 Be1_2 141.36(19) . . . 2_765 ?
C8_2 C7_2 C12_2 C11_2 4.8(3) . . . . ?
C6_2 C7_2 C12_2 C11_2 -168.51(17) . . . . ?
C8_2 C7_2 C12_2 Be1_2 162.71(17) . . . . ?
C6_2 C7_2 C12_2 Be1_2 -10.6(2) . . . . ?
C8_2 C7_2 C12_2 Be1_2 -130.7(2) . . . 2_765 ?
C6_2 C7_2 C12_2 Be1_2 56.0(3) . . . 2_765 ?
